data_2006312
loop_
_publ_author_name
'Okabe, Nobuo '
' Koizumi, Makiko'

_publ_contact_author
; Nobuo Okabe
Faculty of Pharmaceutical Sciences
Kinki University
Kowakae 3-4-1
Higashiosaka
Osaka 577
Japan
;
_publ_section_title
;
 Diaquabis(2-quinolinecarboxylato-<i>N</i>,<i>O</i>)manganese(II)
;
_journal_issue 7
_journal_name_full 'Acta Crystallographica Section C'
_journal_page_first 852
_journal_page_last 854
_journal_paper_doi 10.1107/S0108270197002801
_journal_volume 53
_journal_year 1997
_chemical_formula_moiety '[Mn(C10 H6 N O2)2(H2 O)2]'
_chemical_formula_sum 'C20 H16 Mn N2 O6'
_chemical_formula_weight 435.30
_space_group_IT_number 14
_symmetry_cell_setting monoclinic
_symmetry_space_group_name_Hall '-P 2ybc'
_symmetry_space_group_name_H-M 'P 1 21/c 1'
_atom_type_scat_source 'International Tables for X-ray Crystallography (1974, Vol. IV)'
_cell_angle_alpha 90
_cell_angle_beta 107.33(4)
_cell_angle_gamma 90
_cell_formula_units_Z 2
_cell_length_a 10.028(6)
_cell_length_b 13.118(7)
_cell_length_c 7.321(5)
_cell_measurement_reflns_used 24
_cell_measurement_temperature 296
_cell_measurement_theta_max 23.40
_cell_measurement_theta_min 18.25
_cell_volume 919.3(10)
_computing_cell_refinement 'MSC/AFC Diffractometer Control Software'
_computing_data_collection
;MSC/AFC Diffractometer Control Software (Molecular Structure
Corporation, 1988)
;
_computing_data_reduction 'TEXSAN (Molecular Structure Corporation, 1985)'
_computing_molecular_graphics 'ORTEPII (Johnson, 1976)'
_computing_structure_refinement TEXSAN
_computing_structure_solution 'SHELXS86 (Sheldrick, 1985), DIRDIF (Beurskens, 1984)'
_diffrn_measurement_device 'Rigaku AFC6S'
_diffrn_measurement_method \w-2\q
_diffrn_radiation_type MoK\a
_diffrn_radiation_wavelength 0.71069
_diffrn_reflns_av_R_equivalents 0.019
_diffrn_reflns_limit_h_max 12
_diffrn_reflns_limit_h_min 0
_diffrn_reflns_limit_k_max 16
_diffrn_reflns_limit_k_min 0
_diffrn_reflns_limit_l_max 9
_diffrn_reflns_limit_l_min -9
_diffrn_reflns_number 2333
_diffrn_reflns_theta_max 27.5
_diffrn_standards_decay_% 0.00
_diffrn_standards_interval_count 150
_diffrn_standards_number 4
_exptl_absorpt_coefficient_mu 0.729
_exptl_absorpt_correction_T_max 0.896
_exptl_absorpt_correction_T_min 0.582
_exptl_absorpt_correction_type '\y scans (North, Phillips & Mathews, 1968)'
_exptl_crystal_colour 'light yellow'
_exptl_crystal_density_diffrn 1.572
_exptl_crystal_density_meas ?
_exptl_crystal_description plate
_exptl_crystal_size_max 0.4
_exptl_crystal_size_mid 0.4
_exptl_crystal_size_min 0.15
_refine_diff_density_max 0.46
_refine_diff_density_min -0.56
_refine_ls_extinction_method none
_refine_ls_goodness_of_fit_obs 1.670
_refine_ls_hydrogen_treatment 'H atoms refined isotropically'
_refine_ls_number_parameters 165
_refine_ls_number_reflns 1666
_refine_ls_R_factor_obs .035
_refine_ls_shift/esd_max 0.002
_refine_ls_structure_factor_coef F
_refine_ls_weighting_details 'w = 4F~o~^2^/\s^2^(F~o~^2^)'
_refine_ls_weighting_scheme calc
_refine_ls_wR_factor_obs .043
_reflns_number_observed 1666
_reflns_number_total 2215
_reflns_observed_criterion I>3\s(I)
_cod_data_source_file fr1028.cif
_cod_data_source_block global
_cod_depositor_comments
;
The following automatic conversions were performed:

'_exptl_crystal_density_meas' value 'not determined' was changed to
'?' - the value is perceived as not measured.

Automatic conversion script
Id: cif_fix_values 3008 2015-01-20 13:52:24Z robertas 

The following automatic conversions were performed:

'_refine_ls_weighting_scheme' value 'w = 4F~o~^2^/\s^2^(F~o~^2^)' was
changed to 'calc'. New tag '_refine_ls_weighting_details' was
created. The value of the new tag was set to 'w =
4F~o~^2^/\s^2^(F~o~^2^)'.

Automatic conversion script
Id: cif_fix_values 3143 2015-03-26 13:38:13Z robertas 
;
_cod_original_cell_volume 919.3(9)
_cod_original_sg_symbol_H-M 'P 21/c'
_cod_database_code 2006312

loop_
_symmetry_equiv_pos_as_xyz
x,y,z
-x,1/2+y,1/2-z
-x,-y,-z
x,1/2-y,1/2+z

loop_
_atom_site_aniso_label
_atom_site_aniso_U_11
_atom_site_aniso_U_22
_atom_site_aniso_U_33
_atom_site_aniso_U_12
_atom_site_aniso_U_13
_atom_site_aniso_U_23
Mn1 .0320(3) .0304(3) .0250(2) .0043(2) .0079(2) -.0027(2)
O1 .0400(10) .0450(10) .0257(8) .0016(8) .0016(7) -.0071(7)
O2 .0322(8) .0510(10) .0319(8) .0096(8) .0027(7) -.0089(7)
O3 .094(2) .0350(10) .0410(10) -.0060(10) .0350(10) -.0030(8)
N1 .0280(10) .0273(9) .0238(8) .0027(7) .0061(7) -.0009(7)
C1 .0330(10) .0300(10) .0230(10) .0030(10) .0043(8) .0017(8)
C2 .0320(10) .0260(10) .0270(10) .0025(9) .0080(9) .0005(8)
C3 .0400(10) .0420(10) .0260(10) .0040(10) .0100(10) -.0040(10)
C4 .0370(10) .0400(10) .0360(10) .0070(10) .0170(10) -.0020(10)
C5 .0270(10) .0410(10) .0490(10) .0020(10) .0130(10) .0010(10)
C6 .0270(10) .0450(10) .049(2) .0000(10) .0010(10) .0020(10)
C7 .0360(10) .0440(10) .0340(10) -.0020(10) .0000(10) -.0030(10)
C8 .0320(10) .0390(10) .0300(10) .0030(10) .0060(10) -.0030(10)
C9 .0280(10) .0270(10) .0290(10) .0016(8) .0066(8) .0009(8)
C10 .0310(10) .0300(10) .0360(10) .0021(9) .0110(10) .0026(9)

loop_
_atom_site_label
_atom_site_fract_x
_atom_site_fract_y
_atom_site_fract_z
Mn1 .5 0 .5
O1 .5718(2) .15370(10) 1.0170(2)
O2 .5952(2) .05250(10) .7845(2)
O3 .5607(2) .1411(2) .3876(3)
N1 .3241(2) .08380(10) .5851(2)
C1 .5241(2) .1045(2) .8652(3)
C2 .3680(2) .1120(2) .7674(3)
C3 .2794(3) .1503(2) .8672(3)
C4 .1403(3) .1597(2) .7737(3)
C5 -.0529(3) .1461(2) .4710(4)
C6 -.0959(3) .1244(2) .2809(4)
C7 -.0002(3) .0890(2) .1905(3)
C8 .1371(3) .0736(2) .2892(3)
C9 .1849(2) .0967(2) .4867(3)
C10 .0893(2) .1341(2) .5788(3)
H3 .313(3) .169(2) .992(4)
H4 .076(2) .182(2) .838(3)
H5 -.114(3) .171(2) .536(4)
H6 -.187(3) .130(2) .212(4)
H7 -.027(3) .077(2) .053(4)
H8 .197(3) .050(2) .236(3)
H31 .563(3) .145(2) .273(5)
H32 .571(3) .201(3) .441(4)

loop_
_geom_angle_atom_site_label_1
_geom_angle_atom_site_label_2
_geom_angle_atom_site_label_3
_geom_angle_site_symmetry_1
_geom_angle_site_symmetry_3
_geom_angle
_geom_angle_publ_flag
O2 Mn1 O2 . 3_656 180.00 no
O2 Mn1 O3 . . 90.01(8) yes
O2 Mn1 O3 . 3_656 89.99(8) yes
O2 Mn1 O3 . . 89.99(8) no
O2 Mn1 O3 . 3_656 90.01(8) no
O2 Mn1 N1 . . 74.85(8) yes
O3 Mn1 N1 . . 91.10(8) yes
O2 Mn1 N1 . 3_656 105.15(8) yes
O3 Mn1 O3 3_656 . 180.00 no
Mn1 O2 C1 . . 119.00(10) yes
C2 N1 C9 . . 118.2(2) yes
O1 C1 O2 . . 125.3(2) yes
O1 C1 C2 . . 117.0(2) yes
O2 C1 C2 . . 117.7(2) yes
N1 C2 C1 . . 116.2(2) yes
N1 C2 C3 . . 123.6(2) yes
C1 C2 C3 . . 120.1(2) yes
C2 C3 C4 . . 118.9(2) yes
C3 C4 C10 . . 119.8(2) yes
C6 C5 C10 . . 120.4(2) yes
C5 C6 C7 . . 120.1(2) yes
C6 C7 C8 . . 121.7(2) yes
C7 C8 C9 . . 119.4(2) yes
N1 C9 C8 . . 119.4(2) yes
N1 C9 C10 . . 121.2(2) yes
C8 C9 C10 . . 119.4(2) yes
C4 C10 C5 . . 122.7(2) yes
C4 C10 C9 . . 118.3(2) yes
C5 C10 C9 . . 119.0(2) yes

loop_
_geom_bond_atom_site_label_1
_geom_bond_atom_site_label_2
_geom_bond_site_symmetry_1
_geom_bond_site_symmetry_2
_geom_bond_distance
_geom_bond_publ_flag
Mn1 O2 . . 2.131(2) yes
Mn1 O2 . 3_656 2.131(2) no
Mn1 O3 . . 2.185(2) yes
Mn1 O3 . 3_656 2.185(2) no
Mn1 N1 . . 2.315(2) yes
O1 C1 . . 1.250(3) yes
O2 C1 . . 1.254(3) yes
N1 C2 . . 1.327(3) yes
N1 C9 . . 1.378(3) yes
C1 C2 . . 1.518(3) yes
C2 C3 . . 1.401(3) yes
C3 C4 . . 1.364(4) yes
C4 C10 . . 1.406(3) yes
C5 C6 . . 1.359(4) yes
C5 C10 . . 1.418(4) yes
C6 C7 . . 1.397(4) yes
C7 C8 . . 1.366(3) yes
C8 C9 . . 1.414(3) yes
C9 C10 . . 1.414(3) yes
O3 H31 . . .85(3) no
O3 H32 . . .87(3) no
C3 H3 . . .91(3) no
C4 H4 . . .95(2) no
C5 H5 . . .94(3) no
C6 H6 . . .91(3) no
C7 H7 . . .98(3) no
C8 H8 . . .86(3) no

loop_
_geom_torsion_atom_site_label_1
_geom_torsion_atom_site_label_2
_geom_torsion_atom_site_label_3
_geom_torsion_atom_site_label_4
_geom_torsion_site_symmetry_2
_geom_torsion_site_symmetry_3
_geom_torsion_site_symmetry_4
_geom_torsion
_geom_torsion_publ_flag
Mn1 O2 C1 O1 . . . -167.6(2) no
Mn1 O2 C1 C2 . . . 9.9(3) no
Mn1 O2 C1 O1 3_656 3_656 3_656 167.6(2) no
Mn1 O2 C1 C2 3_656 3_656 3_656 -9.9(3) no
O1 C1 C2 N1 . . . 162.2(2) no
O1 C1 C2 C3 . . . -15.6(3) no
O2 C1 C2 N1 . . . -15.4(3) no
O2 C1 C2 C3 . . . 166.8(2) no
O3 Mn1 O2 C1 . . . 88.6(2) no
O2 Mn1 O2 C1 . 3_656 3_656 91.4(2) no
N1 C2 C3 C4 . . . 0.0(4) no
N1 C9 C8 C7 . . . -178.2(2) no
N1 C9 C10 C4 . . . 1.1(3) no
N1 C9 C10 C5 . . . 179.9(2) no
C1 C2 N1 C9 . . . -175.1(2) no
C1 C2 C3 C4 . . . 177.6(2) no
C2 N1 C9 C8 . . . 175.9(2) no
C2 N1 C9 C10 . . . -3.2(3) no
C2 C3 C4 C10 . . . -2.1(4) no
C3 C2 N1 C9 . . . 2.6(3) no
C3 C4 C10 C9 . . . 1.6(4) no
C4 C10 C5 C6 . . . 177.1(2) no
C4 C10 C9 C8 . . . -177.9(2) no
C5 C6 C7 C8 . . . 1.1(4) no
C5 C10 C9 C8 . . . 0.9(3) no
C6 C5 C10 C9 . . . -1.6(4) no
C6 C7 C8 C9 . . . -1.9(4) no
C7 C6 C5 C10 . . . 0.6(4) no
C7 C8 C9 C10 . . . 0.8(3) no
